data_8100767
loop_
_publ_author_name
'Makker, J.'
'Kumar, S.'
Dey,S.
'Singh, T.P.'

_publ_section_title
;
Crystal structure of Boc-Trp-\DPhe-OH, C~25~H~26~N~3~O~5~
;
_journal_issue 4
_journal_name_full 'Zeitschrift f\"ur Kristallographie - New Crystal Structures'
_journal_page_first 565
_journal_page_last 566
_journal_volume 217
_journal_year 2002
_chemical_formula_moiety 'C25 H26 N3 O5'
_chemical_formula_structural 'C25 H26 N3 O5'
_chemical_formula_sum 'C25 H26 N3 O5'
_chemical_formula_weight 448.46
_chemical_name_common
;
butyloxycarbonyl-tryptophan-dehydro-phenylalanyl-methyl ester
;
_space_group_IT_number 19
_symmetry_cell_setting orthorhombic
_symmetry_space_group_name_Hall 'P 2ac 2ab'
_symmetry_space_group_name_H-M 'P 21 21 21'
_cell_angle_alpha 90.000(10)
_cell_angle_beta 90.000(10)
_cell_angle_gamma 90.000(10)
_cell_formula_units_Z 4
_cell_length_a 9.4860(10)
_cell_length_b 10.8230(10)
_cell_length_c 23.3220(10)
_cell_measurement_temperature 293(2)
_cell_volume 2394.4(4)
_diffrn_ambient_temperature 293(2)
_exptl_crystal_density_diffrn 1.24
_cod_depositor_comments
;
The following automatic conversions were performed:
'_symmetry_cell_setting' value 'Orthorhombic' changed to 'orthorhombic'
according to '/home/saulius/struct/CIF-dictionaries/cif_core.dic'
dictionary named 'cif_core.dic' version 2.4.1 from 2010-06-29.

Automatic conversion script
Id: cif_fix_enum 1527 2010-12-29 10:47:43Z saulius 
;
_cod_database_code 8100767

loop_
_symmetry_equiv_pos_as_xyz
'x, y, z'
'-x+1/2, -y, z+1/2'
'-x, y+1/2, -z+1/2'
'x+1/2, -y+1/2, -z'

loop_
_atom_site_aniso_label
_atom_site_aniso_U_11
_atom_site_aniso_U_22
_atom_site_aniso_U_33
_atom_site_aniso_U_23
_atom_site_aniso_U_13
_atom_site_aniso_U_12
C0 0.079(2) 0.053(2) 0.054(2) 0.0043(13) 0.012(2) -0.002(2)
C01 0.103(4) 0.123(5) 0.097(3) 0.021(3) -0.009(3) -0.035(4)
C02 0.122(4) 0.068(2) 0.064(2) -0.003(2) 0.021(2) 0.005(3)
C03 0.138(4) 0.062(2) 0.074(2) 0.017(2) 0.026(3) 0.009(3)
O0 0.0775(14) 0.0551(12) 0.0590(11) 0.0160(10) 0.0149(11) 0.0162(11)
C0P 0.061(2) 0.0497(14) 0.0440(12) 0.0038(11) 0.0001(11) 0.0075(13)
O0P 0.0701(14) 0.0724(14) 0.0723(13) 0.0255(12) 0.0108(11) 0.0243(13)
N1 0.065(2) 0.0498(12) 0.0483(11) 0.0077(10) 0.0021(11) 0.0122(12)
C1A 0.057(2) 0.0429(12) 0.0435(12) 0.0011(10) -0.0007(11) 0.0020(12)
C1B 0.058(2) 0.0535(15) 0.063(2) -0.0069(13) -0.0060(14) -0.0007(14)
C1G 0.061(2) 0.0541(15) 0.0549(15) -0.0075(12) -0.0053(13) -0.0128(14)
C1D1 0.063(2) 0.083(2) 0.065(2) -0.016(2) 0.0075(15) -0.0247(18)
C1D2 0.068(2) 0.0483(14) 0.056(2) -0.0063(11) -0.0122(13) -0.0097(14)
N1E1 0.091(2) 0.082(2) 0.067(2) 0.017(2) -0.0003(16) -0.037(2)
C1E2 0.076(2) 0.058(2) 0.073(2) 0.004(2) -0.0191(18) -0.023(2)
C1Z2 0.103(3) 0.050(2) 0.114(3) 0.009(2) -0.044(3) -0.017(2)
C1H2 0.126(4) 0.065(2) 0.121(4) -0.026(3) -0.039(4) 0.013(3)
C1Z3 0.124(4) 0.090(3) 0.089(3) -0.037(3) -0.007(3) 0.028(3)
C1E3 0.096(3) 0.069(2) 0.054(2) -0.0141(2) -0.0055(18) 0.005(2)
C1P 0.0511(13) 0.0371(11) 0.046(2) 0.0050(9) 0.0013(11) -0.0010(11)
O1P 0.0734(14) 0.0583(12) 0.056(1) -0.0076(9) -0.0081(10) 0.0229(11)
N2 0.0499(11) 0.0391(10) 0.048(2) -0.0025(9) -0.0031(9) 0.0038(10)
C2A 0.0475(12) 0.0379(11) 0.0493(12) -0.002(1) -0.0016(10) -0.0026(11)
C2B 0.061(2) 0.0468(13) 0.053(2) -0.0001(11) -0.0051(12) -0.0094(13)
C2G 0.069(2) 0.060(2) 0.059(2) 0.0166(14) -0.0120(14) -0.0144(16)
C2D1 0.101(3) 0.070(2) 0.070(2) 0.019(2) 0.008(2) 0.000(2)
C2D2 0.186(6) 0.085(3) 0.063(2) 0.017(2) -0.028(3) -0.066(3)
C2E1 0.105(3) 0.114(4) 0.090(3) 0.047(3) 0.018(3) -0.002(3)
C2E2 0.257(10) 0.106(4) 0.100(3) 0.041(3) -0.064(5) -0.112(5)
C2N 0.125(4) 0.127(5) 0.113(4) 0.073(4) -0.038(3) -0.064(4)
C2P 0.055(2) 0.0443(13) 0.0538(14) -0.0036(11) 0.0064(12) -0.0057(12)
O2P 0.074(2) 0.0530(10) 0.0534(10) 0.0024(8) 0.0042(10) -0.0178(11)
O3T 0.101(2) 0.0636(13) 0.0603(12) -0.0129(10) 0.0139(13) -0.0376(14)

loop_
_atom_site_label
_atom_site_type_symbol
_atom_site_fract_x
_atom_site_fract_y
_atom_site_fract_z
_atom_site_U_iso_or_equiv
_atom_site_thermal_displace_type
C0 C -0.1514(4) 0.3040(3) 1.20278(14) 0.0621(8) Uani
C01 C -0.2796(7) 0.2761(7) 1.1681(3) 0.108(2) Uani
H01A H -0.300(5) 0.338(5) 1.145(2) 0.080 Uiso
H01B H -0.329(5) 0.240(4) 1.194(2) 0.080 Uiso
H01C H -0.243(5) 0.201(4) 1.141(2) 0.080 Uiso
C02 C -0.1719(7) 0.4111(4) 1.2433(2) 0.085(2) Uani
H02A H -0.086(5) 0.434(5) 1.254(2) 0.080 Uiso
H02B H -0.234(5) 0.398(4) 1.275(2) 0.080 Uiso
H02C H -0.206(5) 0.486(5) 1.221(2) 0.080 Uiso
C03 C -0.1014(7) 0.1925(4) 1.236(2) 0.091(2) Uani
H03A H -0.009(5) 0.224(4) 1.265(2) 0.080 Uiso
H03B H -0.062(5) 0.132(4) 1.212(2) 0.080 Uiso
H03C H -0.159(5) 0.168(4) 1.268(2) 0.080 Uiso
O0 O -0.0308(3) 0.3291(2) 1.1651(1) 0.0639(6) Uani
C0P C -0.0329(3) 0.4256(3) 1.1290(1) 0.0515(6) Uani
O0P O -0.1276(3) 0.4994(2) 1.1250(1) 0.0716(7) Uani
N1 N 0.0892(3) 0.4310(2) 1.0993(1) 0.0543(6) Uani
H1 H 0.167(5) 0.365(4) 1.102(2) 0.080 Uiso
C1A C 0.1096(3) 0.5248(2) 1.0555(1) 0.0477(6) Uani
H1A H 0.031(5) 0.576(4) 1.059(2) 0.080 Uiso
C1B C 0.2495(4) 0.5949(3) 1.0615(2) 0.0582(7) Uani
H1BA H 0.286(5) 0.607(4) 1.106(2) 0.080 Uiso
H1BB H 0.330(5) 0.555(4) 1.047(2) 0.080 Uiso
C1G C 0.2383(4) 0.7167(3) 1.0321(2) 0.0566(7) Uani
C1D1 C 0.2866(4) 0.7500(4) 0.9799(2) 0.0703(10) Uani
H1DA H 0.328(5) 0.702(4) 0.956(2) 0.080 Uiso
C1D2 C 0.1571(4) 0.8211(3) 1.0530(2) 0.0572(7) Uani
N1E1 N 0.2414(4) 0.8669(3) 0.9660(2) 0.080(2) Uani
H1EA H 0.256(5) 0.909(5) 0.934(2) 0.080 Uiso
C1E2 C 0.1622(4) 0.9123(3) 1.0101(2) 0.069(2) Uani
C1Z2 C 0.0931(6) 1.0261(3) 1.017(3) 0.089(2) Uani
H1ZA H 0.099(5) 1.081(5) 0.986(2) 0.080 Uiso
C1H2 C 0.0209(7) 1.0445(4) 1.066(3) 0.104(2) Uani
H1H H -0.014(5) 1.140(4) 1.070(2) 0.080 Uiso
C1Z3 C 0.0146(7) 0.9546(5) 1.1091(2) 0.101(2) Uani
H1ZB H -0.027(5) 0.962(4) 1.142(2) 0.080 Uiso
C1E3 C 0.0823(5) 0.8430(4) 1.1029(2) 0.0733(10) Uani
H1EB H 0.089(5) 0.778(4) 1.129(2) 0.080 Uiso
C1P C 0.0984(3) 0.4610(2) 0.9965(1) 0.0448(6) Uani
O1P O 0.1769(3) 0.3775(2) 0.9824(9) 0.0626(6) Uani
N2 N -0.0055(2) 0.5003(2) 0.9622(9) 0.0455(5) Uani
H2 H -0.051(5) 0.552(5) 0.9754(2) 0.080 Uiso
C2A C -0.0536(3) 0.4269(2) 0.915(1) 0.0449(5) Uani
C2B C -0.0379(3) 0.4560(3) 0.8596(1) 0.0536(7) Uani
H2B H -0.087(4) 0.400(4) 0.830(2) 0.080 Uiso
C2G C 0.0359(4) 0.5591(3) 0.8316(4) 0.0625(8) Uani
C2D1 C 0.0734(5) 0.5427(4) 0.7760(2) 0.0801(11) Uani
H2DA H 0.042(5) 0.467(5) 0.759(2) 0.080 Uiso
C2D2 C 0.0671(8) 0.6710(4) 0.8578(2) 0.111(2) Uani
H2DB H 0.0408 0.6859 0.8955 0.080 Uiso
C2E1 C 0.1448(6) 0.6313(6) 0.7445(2) 0.103(2) Uani
H2EA H 0.165(5) 0.615(4) 0.707(2) 0.080 Uiso
C2E2 C 0.1381(10) 0.7598(6) 0.8265(3) 0.154(4) Uani
H2EB H 0.1575 0.8359 0.8433 0.080 Uiso
C2N C 0.1814(7) 0.7376(6) 0.7702(3) 0.122(2) Uani
H2N H 0.2350 0.7959 0.7507 0.080 Uiso
C2P C -0.1298(3) 0.3103(2) 0.9296(2) 0.0511(6) Uani
O2P O -0.1427(3) 0.2918(2) 0.9851(2) 0.0600(5) Uani
O3T O -0.1757(3) 0.2415(2) 0.89336(10) 0.0750(8) Uani

loop_
_geom_bond_atom_site_label_1
_geom_bond_atom_site_label_2
_geom_bond_distance
_geom_bond_site_symmetry_2
_geom_bond_publ_flag
C0 O0 1.468(4) . no
C0 C01 1.491(7) . no
C0 C02 1.507(5) . no
C0 C03 1.513(5) . no
C01 H01A 0.88(5) . no
C01 H01B 0.87(5) . no
C01 H01C 1.09(5) . no
C02 H02A 0.88(5) . no
C02 H02B 0.96(5) . no
C02 H02C 1.01(5) . no
C03 H03A 1.15(5) . no
C03 H03B 0.94(5) . no
C03 H03C 0.97(5) . no
O0 C0P 1.342(3) . no
C0P O0P 1.206(4) . no
C0P N1 1.351(4) . no
N1 C1A 1.453(3) . no
N1 H1 1.03(5) . no
C1A C1P 1.535(4) . no
C1A C1B 1.535(4) . no
C1A H1A 0.93(5) . no
C1B C1G 1.490(5) . no
C1B H1BA 1.10(4) . no
C1B H1BB 0.94(5) . no
C1G C1D1 1.351(5) . no
C1G C1D2 1.451(5) . no
C1D1 N1E1 1.374(6) . no
C1D1 H1DA 0.86(5) . no
C1D2 C1E3 1.384(5) . no
C1D2 C1E2 1.407(5) . no
N1E1 C1E2 1.364(6) . no
N1E1 H1EA 0.88(5) . no
C1E2 C1Z2 1.404(6) . no
C1Z2 C1H2 1.365(9) . no
C1Z2 H1ZA 0.93(5) . no
C1H2 C1Z3 1.389(9) . no
C1H2 H1H 1.09(4) . no
C1Z3 C1E3 1.375(6) . no
C1Z3 H1ZB 0.86(5) . no
C1E3 H1EB 0.93(5) . no
C1P O1P 1.218(3) . no
C1P N2 1.344(3) . no
N2 C2A 1.435(3) . yes
N2 H2 0.77(5) . no
C2A C2B 1.335(4) . yes
C2A C2P 1.494(4) . yes
C2B C2G 1.470(4) . no
C2B H2B 1.03(4) . no
C2G C2D1 1.379(5) . no
C2G C2D2 1.389(6) . no
C2D1 C2E1 1.372(7) . no
C2D1 H2DA 0.94(5) . no
C2D2 C2E2 1.381(7) . no
C2D2 H2DB 0.9300 . no
C2E1 C2N 1.342(9) . no
C2E1 H2EA 0.90(4) . no
C2E2 C2N 1.398(10) . no
C2E2 H2EB 0.9300 . no
C2N H2N 0.9300 . no
C2P O3T 1.208(4) . no
C2P O2P 1.316(4) . yes
